data_7703438
loop_
_publ_author_name
'Li, Jia-Hui'
'Wang, Xiu-Li'
'Song, Ge'
'Lin, Hong-Yan'
'Wang, Xiang'
'Liu, Guo-Cheng'

_publ_section_title
;
 Various Anderson-type polyoxometalate-based metal-organic complexes
 induced by diverse solvents: assembly, structures and selective
 adsorption for organic dyes.
;
_journal_issue 4
_journal_name_full 'Dalton transactions (Cambridge, England : 2003)'
_journal_page_first 1265
_journal_page_last 1275
_journal_paper_doi 10.1039/c9dt04397g
_journal_volume 49
_journal_year 2020
_chemical_formula_sum 'C24 H46 Cr Mo6 N6 O42 Zn3'
_chemical_formula_weight 1914.42
_space_group_IT_number 15
_space_group_name_Hall '-C 2yc'
_space_group_name_H-M_alt 'C 1 2/c 1'
_symmetry_cell_setting monoclinic
_symmetry_space_group_name_H-M 'C 1 2/c 1'
_atom_sites_solution_hydrogens geom
_atom_sites_solution_primary direct
_atom_sites_solution_secondary difmap
_audit_creation_method SHELXL-97
_audit_update_record
;
2018-03-30 deposited with the CCDC.	2019-12-09 downloaded from the CCDC.
;
_cell_angle_alpha 90.00
_cell_angle_beta 117.2960(10)
_cell_angle_gamma 90.00
_cell_formula_units_Z 4
_cell_length_a 26.0599(13)
_cell_length_b 9.7982(4)
_cell_length_c 24.9355(12)
_cell_measurement_reflns_used 9952
_cell_measurement_temperature 293(2)
_cell_measurement_theta_max 28.290
_cell_measurement_theta_min 1.12
_cell_volume 5658.1(5)
_computing_cell_refinement 'SMART (Bruker, 2001)'
_computing_data_collection 'SMART (Bruker, 2001)'
_computing_data_reduction 'SAINT+ (Bruker, 1999)'
_computing_molecular_graphics 'PLATON (Spek, 2003)'
_computing_publication_material 'SHELXTL (1998)'
_computing_structure_refinement 'SHELXL-97 (Sheldrick, 1997)'
_computing_structure_solution 'SHELXS-97 (Sheldrick, 1990)'
_diffrn_ambient_temperature 293(2)
_diffrn_measured_fraction_theta_full 0.999
_diffrn_measured_fraction_theta_max 0.999
_diffrn_measurement_device_type 'CCD area detector'
_diffrn_measurement_method 'phi and omega scans'
_diffrn_radiation_monochromator graphite
_diffrn_radiation_source 'fine-focus sealed tube'
_diffrn_radiation_type MoK\a
_diffrn_radiation_wavelength 0.71073
_diffrn_reflns_av_R_equivalents 0.0172
_diffrn_reflns_av_sigmaI/netI 0.0194
_diffrn_reflns_limit_h_max 24
_diffrn_reflns_limit_h_min -34
_diffrn_reflns_limit_k_max 12
_diffrn_reflns_limit_k_min -13
_diffrn_reflns_limit_l_max 33
_diffrn_reflns_limit_l_min -32
_diffrn_reflns_number 20304
_diffrn_reflns_theta_full 28.29
_diffrn_reflns_theta_max 28.29
_diffrn_reflns_theta_min 1.76
_exptl_absorpt_coefficient_mu 2.824
_exptl_absorpt_correction_T_max 0.713
_exptl_absorpt_correction_T_min 0.608
_exptl_absorpt_correction_type multi-scan
_exptl_absorpt_process_details SADABS
_exptl_crystal_colour Colourless
_exptl_crystal_density_diffrn 2.247
_exptl_crystal_density_method 'not measured'
_exptl_crystal_description BLOCK
_exptl_crystal_F_000 3736
_exptl_crystal_size_max 0.18
_exptl_crystal_size_mid 0.15
_exptl_crystal_size_min 0.12
_platon_squeeze_details
;
;
_refine_diff_density_max 1.343
_refine_diff_density_min -1.336
_refine_diff_density_rms 0.201
_refine_ls_extinction_method none
_refine_ls_goodness_of_fit_ref 1.044
_refine_ls_hydrogen_treatment mixed
_refine_ls_matrix_type full
_refine_ls_number_parameters 344
_refine_ls_number_reflns 7017
_refine_ls_number_restraints 0
_refine_ls_restrained_S_all 1.044
_refine_ls_R_factor_all 0.0466
_refine_ls_R_factor_gt 0.0418
_refine_ls_shift/su_max 0.002
_refine_ls_shift/su_mean 0.000
_refine_ls_structure_factor_coef Fsqd
_refine_ls_weighting_details 'calc w=1/[\s^2^(Fo^2^)+(0.0783P)^2^+53.9916P] where P=(Fo^2^+2Fc^2^)/3'
_refine_ls_weighting_scheme calc
_refine_ls_wR_factor_gt 0.1268
_refine_ls_wR_factor_ref 0.1301
_reflns_number_gt 6160
_reflns_number_total 7017
_reflns_threshold_expression >2sigma(I)
_cod_data_source_file c9dt04397g2.cif
_cod_data_source_block 1_CCDC3
_cod_depositor_comments
;
The following automatic conversions were performed:

data item '_symmetry_cell_setting' value 'Monoclinic' was changed to
'monoclinic' in accordance with the
/home/data/users/saulius/crontab/automatic-downloads/current/RSC/lib/dictionaries/cif_core.dic
dictionary named 'cif_core.dic' version 2.4.2 last updated on
2011-04-26.

Automatic conversion script
Id: cif_fix_values 7556 2019-12-06 15:28:31Z antanas 
;
_cod_original_sg_symbol_H-M 'C 2/c'
_cod_database_code 7703438

loop_
_symmetry_equiv_pos_as_xyz
'x, y, z'
'-x, y, -z+1/2'
'x+1/2, y+1/2, z'
'-x+1/2, y+1/2, -z+1/2'
'-x, -y, -z'
'x, -y, z-1/2'
'-x+1/2, -y+1/2, -z'
'x+1/2, -y+1/2, z-1/2'

loop_
_atom_site_label
_atom_site_type_symbol
_atom_site_fract_x
_atom_site_fract_y
_atom_site_fract_z
_atom_site_U_iso_or_equiv
_atom_site_adp_type
_atom_site_occupancy
_atom_site_symmetry_multiplicity
_atom_site_calc_flag
_atom_site_refinement_flags
Mo1 Mo 0.388601(16) 0.54094(4) 0.366061(16) 0.01862(10) Uani 1 1 d .
Zn1 Zn 0.5000 0.26933(9) 0.7500 0.02280(17) Uani 1 2 d S
Cr1 Cr 0.5000 0.5000 0.5000 0.01478(18) Uani 1 2 d S
C1 C 0.25800(19) 0.6123(5) 0.4662(2) 0.0213(8) Uani 1 1 d .
N1 N 0.23335(18) 0.6496(4) 0.40797(18) 0.0245(8) Uani 1 1 d .
O1W O 0.34720(16) 0.9038(4) 0.38079(17) 0.0297(7) Uani 1 1 d .
O1 O 0.34293(15) 0.7232(4) 0.47614(16) 0.0260(7) Uani 1 1 d .
Mo2 Mo 0.495970(16) 0.26624(4) 0.594726(17) 0.01827(10) Uani 1 1 d .
Zn2 Zn 0.28751(2) 0.77247(6) 0.38593(3) 0.02578(14) Uani 1 1 d .
C2 C 0.2281(2) 0.5342(5) 0.4897(2) 0.0220(9) Uani 1 1 d .
N2 N 0.28837(18) 0.3750(4) 0.56589(18) 0.0253(8) Uani 1 1 d .
H2A H 0.2917 0.3358 0.5368 0.030 Uiso 1 1 calc R
O2 O 0.34383(16) 0.6307(4) 0.55847(16) 0.0324(8) Uani 1 1 d .
O2W O 0.22561(19) 0.8162(5) 0.29804(18) 0.0416(10) Uani 1 1 d .
C3 C 0.1713(2) 0.4980(5) 0.4513(2) 0.0293(10) Uani 1 1 d .
H3A H 0.1501 0.4480 0.4660 0.035 Uiso 1 1 calc R
N3 N 0.40946(18) 0.2621(5) 0.70747(19) 0.0261(8) Uani 1 1 d .
O3W O 0.5000 0.4897(7) 0.7500 0.0514(17) Uani 1 2 d S
O3 O 0.24381(17) 0.5393(4) 0.59211(17) 0.0310(8) Uani 1 1 d .
O4 O 0.38158(14) 0.3552(3) 0.38664(14) 0.0226(6) Uani 1 1 d .
C4 C 0.1467(2) 0.5360(6) 0.3919(3) 0.0357(12) Uani 1 1 d .
H4A H 0.1089 0.5111 0.3658 0.043 Uiso 1 1 calc R
O4W O 0.5000 0.0474(6) 0.7500 0.0482(16) Uani 1 2 d S
O5 O 0.41666(13) 0.5297(3) 0.46878(14) 0.0183(6) Uani 1 1 d .
C5 C 0.1789(2) 0.6121(6) 0.3714(2) 0.0332(11) Uani 1 1 d .
H5A H 0.1623 0.6379 0.3310 0.040 Uiso 1 1 calc R
C6 C 0.31989(19) 0.6583(5) 0.5043(2) 0.0220(9) Uani 1 1 d .
O6 O 0.48150(14) 0.5139(3) 0.41398(14) 0.0204(6) Uani 1 1 d .
O7 O 0.42399(14) 0.7251(3) 0.38554(16) 0.0237(7) Uani 1 1 d .
C7 C 0.25492(19) 0.4867(5) 0.5541(2) 0.0220(9) Uani 1 1 d .
Mo8 Mo 0.381599(16) 0.31303(4) 0.462669(16) 0.01815(10) Uani 1 1 d .
O8 O 0.38250(17) 0.5129(4) 0.29660(16) 0.0306(8) Uani 1 1 d .
C8 C 0.3779(2) 0.3169(5) 0.6526(2) 0.0256(9) Uani 1 1 d .
H8A H 0.3970 0.3545 0.6324 0.031 Uiso 1 1 calc R
O9 O 0.41766(14) 0.3280(3) 0.54922(14) 0.0214(6) Uani 1 1 d .
C9 C 0.3183(2) 0.3198(5) 0.6248(2) 0.0232(9) Uani 1 1 d .
O10 O 0.37446(18) 0.1402(4) 0.45209(18) 0.0335(8) Uani 1 1 d .
C10 C 0.2893(2) 0.2703(6) 0.6553(2) 0.0300(11) Uani 1 1 d .
H10A H 0.2493 0.2758 0.6384 0.036 Uiso 1 1 calc R
O11 O 0.31535(15) 0.3703(4) 0.45118(17) 0.0311(8) Uani 1 1 d .
C11 C 0.3211(2) 0.2126(6) 0.7115(2) 0.0340(12) Uani 1 1 d .
H11A H 0.3026 0.1766 0.7326 0.041 Uiso 1 1 calc R
O12 O 0.32285(15) 0.6106(4) 0.35477(16) 0.0264(7) Uani 1 1 d .
C12 C 0.3802(2) 0.2088(6) 0.7359(2) 0.0284(10) Uani 1 1 d .
H12A H 0.4011 0.1681 0.7735 0.034 Uiso 1 1 calc R
O13 O 0.49977(15) 0.2855(4) 0.66523(15) 0.0273(7) Uani 1 1 d .
O14 O 0.5201(2) 0.6952(5) 0.5021(2) 0.0103(7) Uiso 0.50 1 d P
O14' O 0.4993(2) 0.7995(5) 0.5271(2) 0.0103(7) Uiso 0.50 1 d P
O15 O 0.48790(18) 0.0953(4) 0.58033(18) 0.0340(8) Uani 1 1 d .

loop_
_atom_site_aniso_label
_atom_site_aniso_U_11
_atom_site_aniso_U_22
_atom_site_aniso_U_33
_atom_site_aniso_U_23
_atom_site_aniso_U_13
_atom_site_aniso_U_12
Mo1 0.02226(19) 0.01982(19) 0.01516(18) -0.00029(13) 0.00976(14) 0.00105(13)
Zn1 0.0200(3) 0.0331(4) 0.0163(3) 0.000 0.0091(3) 0.000
Cr1 0.0183(4) 0.0155(4) 0.0142(4) -0.0013(3) 0.0106(3) -0.0027(3)
C1 0.022(2) 0.020(2) 0.025(2) -0.0006(17) 0.0130(18) 0.0031(16)
N1 0.0255(19) 0.026(2) 0.0231(19) -0.0013(15) 0.0117(16) 0.0005(16)
O1W 0.0305(18) 0.0252(17) 0.038(2) -0.0045(15) 0.0195(16) 0.0004(14)
O1 0.0233(16) 0.0289(17) 0.0286(17) -0.0018(14) 0.0143(14) -0.0032(13)
Mo2 0.02222(19) 0.01939(19) 0.01667(18) 0.00233(13) 0.01190(15) 0.00004(13)
Zn2 0.0250(3) 0.0293(3) 0.0246(3) 0.0025(2) 0.0127(2) 0.0000(2)
C2 0.021(2) 0.021(2) 0.024(2) 0.0003(17) 0.0103(17) 0.0030(16)
N2 0.029(2) 0.028(2) 0.0204(19) 0.0019(16) 0.0117(16) 0.0081(16)
O2 0.0269(17) 0.043(2) 0.0232(17) 0.0017(15) 0.0077(14) -0.0032(16)
O2W 0.040(2) 0.047(2) 0.029(2) 0.0019(18) 0.0080(17) 0.0035(19)
C3 0.026(2) 0.031(3) 0.031(3) 0.001(2) 0.013(2) -0.0037(19)
N3 0.0231(19) 0.035(2) 0.0210(19) 0.0006(16) 0.0111(16) 0.0050(16)
O3W 0.079(5) 0.032(3) 0.041(3) 0.000 0.027(3) 0.000
O3 0.0362(19) 0.0319(19) 0.0323(19) 0.0039(15) 0.0221(16) 0.0088(15)
O4 0.0272(16) 0.0217(15) 0.0177(15) -0.0052(12) 0.0094(13) -0.0036(13)
C4 0.023(2) 0.043(3) 0.033(3) -0.001(2) 0.005(2) -0.006(2)
O4W 0.060(4) 0.032(3) 0.069(5) 0.000 0.042(4) 0.000
O5 0.0178(14) 0.0171(14) 0.0214(15) -0.0022(11) 0.0103(12) -0.0010(11)
C5 0.030(2) 0.040(3) 0.022(2) 0.001(2) 0.006(2) -0.004(2)
C6 0.020(2) 0.022(2) 0.025(2) -0.0010(17) 0.0118(18) 0.0032(16)
O6 0.0255(15) 0.0240(16) 0.0167(14) -0.0001(12) 0.0139(13) -0.0017(12)
O7 0.0233(16) 0.0221(16) 0.0291(17) -0.0015(13) 0.0150(14) 0.0016(12)
C7 0.020(2) 0.023(2) 0.024(2) 0.0001(17) 0.0109(17) -0.0014(17)
Mo8 0.01991(18) 0.01766(19) 0.01855(18) -0.00266(13) 0.01025(15) -0.00452(13)
O8 0.043(2) 0.0316(19) 0.0195(16) 0.0006(14) 0.0160(15) 0.0042(16)
C8 0.024(2) 0.033(3) 0.025(2) 0.0016(19) 0.0161(19) 0.0027(19)
O9 0.0219(15) 0.0284(17) 0.0190(15) -0.0007(12) 0.0138(13) -0.0012(13)
C9 0.025(2) 0.020(2) 0.023(2) -0.0011(17) 0.0103(18) 0.0032(17)
O10 0.047(2) 0.0223(17) 0.037(2) -0.0052(15) 0.0249(18) -0.0105(16)
C10 0.020(2) 0.039(3) 0.028(2) -0.002(2) 0.0081(19) -0.0066(19)
O11 0.0215(16) 0.040(2) 0.0323(19) -0.0077(16) 0.0131(15) -0.0047(15)
C11 0.032(3) 0.047(3) 0.025(2) 0.004(2) 0.014(2) -0.010(2)
O12 0.0249(16) 0.0277(17) 0.0260(17) -0.0007(14) 0.0113(14) 0.0033(13)
C12 0.029(2) 0.038(3) 0.017(2) 0.0045(19) 0.0093(19) -0.002(2)
O13 0.0230(16) 0.043(2) 0.0183(16) 0.0039(14) 0.0113(13) -0.0010(14)
O15 0.043(2) 0.0227(18) 0.037(2) 0.0015(15) 0.0191(17) -0.0030(15)

loop_
_atom_type_symbol
_atom_type_description
_atom_type_scat_dispersion_real
_atom_type_scat_dispersion_imag
_atom_type_scat_source
C C 0.0033 0.0016 'International Tables Vol C Tables 4.2.6.8 and 6.1.1.4'
H H 0.0000 0.0000 'International Tables Vol C Tables 4.2.6.8 and 6.1.1.4'
N N 0.0061 0.0033 'International Tables Vol C Tables 4.2.6.8 and 6.1.1.4'
O O 0.0106 0.0060 'International Tables Vol C Tables 4.2.6.8 and 6.1.1.4'
Cr Cr 0.3209 0.6236 'International Tables Vol C Tables 4.2.6.8 and 6.1.1.4'
Zn Zn 0.2839 1.4301 'International Tables Vol C Tables 4.2.6.8 and 6.1.1.4'
Mo Mo -1.6832 0.6857 'International Tables Vol C Tables 4.2.6.8 and 6.1.1.4'

loop_
_geom_angle_atom_site_label_1
_geom_angle_atom_site_label_2
_geom_angle_atom_site_label_3
_geom_angle
_geom_angle_site_symmetry_1
_geom_angle_site_symmetry_3
O8 Mo1 O12 105.97(18) . .
O8 Mo1 O4 98.27(16) . .
O12 Mo1 O4 101.95(16) . .
O8 Mo1 O7 102.36(17) . .
O12 Mo1 O7 89.74(15) . .
O4 Mo1 O7 152.47(14) . .
O8 Mo1 O6 95.82(16) . .
O12 Mo1 O6 154.52(14) . .
O4 Mo1 O6 87.49(13) . .
O7 Mo1 O6 72.54(13) . .
O8 Mo1 O5 163.40(15) . .
O12 Mo1 O5 89.17(14) . .
O4 Mo1 O5 71.40(12) . .
O7 Mo1 O5 84.09(13) . .
O6 Mo1 O5 71.29(11) . .
N3 Zn1 N3 176.1(2) 2_656 .
N3 Zn1 O13 89.71(14) 2_656 .
N3 Zn1 O13 90.58(14) . .
N3 Zn1 O13 90.59(14) 2_656 2_656
N3 Zn1 O13 89.70(14) . 2_656
O13 Zn1 O13 171.4(2) . 2_656
N3 Zn1 O3W 91.94(12) 2_656 .
N3 Zn1 O3W 91.94(12) . .
O13 Zn1 O3W 85.71(11) . .
O13 Zn1 O3W 85.71(11) 2_656 .
N3 Zn1 O4W 88.06(12) 2_656 .
N3 Zn1 O4W 88.06(12) . .
O13 Zn1 O4W 94.29(11) . .
O13 Zn1 O4W 94.29(11) 2_656 .
O3W Zn1 O4W 180.000(4) . .
O5 Cr1 O5 179.999(1) 5_666 .
O5 Cr1 O6 96.64(13) 5_666 .
O5 Cr1 O6 83.37(13) . .
O5 Cr1 O6 83.37(13) 5_666 5_666
O5 Cr1 O6 96.63(13) . 5_666
O6 Cr1 O6 179.998(1) . 5_666
O5 Cr1 O14 84.38(18) 5_666 .
O5 Cr1 O14 95.62(18) . .
O6 Cr1 O14 83.79(18) . .
O6 Cr1 O14 96.21(18) 5_666 .
O5 Cr1 O14 95.62(18) 5_666 5_666
O5 Cr1 O14 84.38(18) . 5_666
O6 Cr1 O14 96.21(18) . 5_666
O6 Cr1 O14 83.79(18) 5_666 5_666
O14 Cr1 O14 179.999(1) . 5_666
N1 C1 C2 121.4(4) . .
N1 C1 C6 116.2(4) . .
C2 C1 C6 122.4(4) . .
C5 N1 C1 119.7(4) . .
C5 N1 Zn2 127.2(4) . .
C1 N1 Zn2 113.0(3) . .
C6 O1 Zn2 115.9(3) . .
O15 Mo2 O13 105.41(19) . .
O15 Mo2 O7 96.45(17) . 5_666
O13 Mo2 O7 100.77(16) . 5_666
O15 Mo2 O9 100.95(17) . .
O13 Mo2 O9 96.68(15) . .
O7 Mo2 O9 151.07(14) 5_666 .
O15 Mo2 O6 157.58(15) . 5_666
O13 Mo2 O6 95.58(15) . 5_666
O7 Mo2 O6 71.53(13) 5_666 5_666
O9 Mo2 O6 84.02(13) . 5_666
O15 Mo2 O14 89.71(19) . 5_666
O13 Mo2 O14 162.90(19) . 5_666
O7 Mo2 O14 85.07(17) 5_666 5_666
O9 Mo2 O14 72.18(16) . 5_666
O6 Mo2 O14 70.85(16) 5_666 5_666
O1W Zn2 O2W 92.78(17) . .
O1W Zn2 O1 92.41(14) . .
O2W Zn2 O1 174.27(16) . .
O1W Zn2 N1 169.46(15) . .
O2W Zn2 N1 95.93(17) . .
O1 Zn2 N1 78.66(15) . .
O1W Zn2 O12 88.71(14) . .
O2W Zn2 O12 91.42(16) . .
O1 Zn2 O12 91.12(13) . .
N1 Zn2 O12 96.98(15) . .
O1W Zn2 O3 82.43(14) . 7_566
O2W Zn2 O3 83.81(16) . 7_566
O1 Zn2 O3 94.48(14) . 7_566
N1 Zn2 O3 92.59(15) . 7_566
O12 Zn2 O3 169.70(14) . 7_566
C3 C2 C1 118.2(4) . .
C3 C2 C7 118.9(4) . .
C1 C2 C7 122.9(4) . .
C7 N2 C9 122.0(4) . .
C4 C3 C2 119.9(5) . .
C8 N3 C12 117.2(4) . .
C8 N3 Zn1 121.5(3) . .
C12 N3 Zn1 121.2(3) . .
C7 O3 Zn2 142.8(3) . 7_566
Mo1 O4 Mo8 120.34(16) . .
C3 C4 C5 118.9(5) . .
Cr1 O5 Mo8 102.93(13) . .
Cr1 O5 Mo1 100.13(12) . .
Mo8 O5 Mo1 93.23(11) . .
N1 C5 C4 121.9(5) . .
O2 C6 O1 125.5(4) . .
O2 C6 C1 118.8(4) . .
O1 C6 C1 115.7(4) . .
Cr1 O6 Mo1 105.16(13) . .
Cr1 O6 Mo2 102.97(14) . 5_666
Mo1 O6 Mo2 95.96(13) . 5_666
Mo2 O7 Mo1 115.66(16) 5_666 .
O3 C7 N2 122.2(4) . .
O3 C7 C2 122.6(4) . .
N2 C7 C2 115.0(4) . .
O11 Mo8 O10 105.61(19) . .
O11 Mo8 O9 95.69(16) . .
O10 Mo8 O9 102.19(17) . .
O11 Mo8 O4 102.62(17) . .
O10 Mo8 O4 96.25(16) . .
O9 Mo8 O4 149.42(14) . .
O11 Mo8 O5 92.75(15) . .
O10 Mo8 O5 160.11(15) . .
O9 Mo8 O5 83.09(13) . .
O4 Mo8 O5 71.86(12) . .
O11 Mo8 O14 159.84(19) . 5_666
O10 Mo8 O14 92.73(19) . 5_666
O9 Mo8 O14 71.85(16) . 5_666
O4 Mo8 O14 83.19(17) . 5_666
O5 Mo8 O14 70.48(15) . 5_666
N3 C8 C9 122.8(4) . .
Mo2 O9 Mo8 118.57(16) . .
C8 C9 C10 119.3(4) . .
C8 C9 N2 119.0(4) . .
C10 C9 N2 121.7(4) . .
C11 C10 C9 118.6(5) . .
C12 C11 C10 119.4(5) . .
Mo1 O12 Zn2 141.5(2) . .
N3 C12 C11 122.7(5) . .
Mo2 O13 Zn1 169.1(2) . .
O14' O14 Cr1 123.8(4) . .
O14' O14 Mo2 114.9(4) . 5_666
Cr1 O14 Mo2 102.4(2) . 5_666
O14' O14 Mo8 116.0(4) . 5_666
Cr1 O14 Mo8 102.2(2) . 5_666
Mo2 O14 Mo8 92.37(19) 5_666 5_666

loop_
_geom_bond_atom_site_label_1
_geom_bond_atom_site_label_2
_geom_bond_distance
_geom_bond_site_symmetry_2
Mo1 O8 1.688(3) .
Mo1 O12 1.743(3) .
Mo1 O4 1.922(3) .
Mo1 O7 1.983(3) .
Mo1 O6 2.169(3) .
Mo1 O5 2.322(3) .
Zn1 N3 2.098(4) 2_656
Zn1 N3 2.098(4) .
Zn1 O13 2.117(3) .
Zn1 O13 2.117(3) 2_656
Zn1 O3W 2.159(7) .
Zn1 O4W 2.174(6) .
Cr1 O5 1.964(3) 5_666
Cr1 O5 1.964(3) .
Cr1 O6 1.976(3) .
Cr1 O6 1.976(3) 5_666
Cr1 O14 1.977(5) .
Cr1 O14 1.977(5) 5_666
C1 N1 1.341(6) .
C1 C2 1.398(6) .
C1 C6 1.517(6) .
N1 C5 1.338(7) .
N1 Zn2 2.111(4) .
O1W Zn2 2.067(4) .
O1 C6 1.283(6) .
O1 Zn2 2.097(4) .
Mo2 O15 1.705(4) .
Mo2 O13 1.725(3) .
Mo2 O7 1.913(3) 5_666
Mo2 O9 1.922(3) .
Mo2 O6 2.269(3) 5_666
Mo2 O14 2.285(5) 5_666
Zn2 O2W 2.085(4) .
Zn2 O12 2.150(3) .
Zn2 O3 2.186(4) 7_566
C2 C3 1.391(7) .
C2 C7 1.501(6) .
N2 C7 1.346(6) .
N2 C9 1.416(6) .
O2 C6 1.230(6) .
C3 C4 1.368(8) .
N3 C8 1.344(6) .
N3 C12 1.362(6) .
O3 C7 1.224(6) .
O3 Zn2 2.186(4) 7_566
O4 Mo8 1.940(3) .
C4 C5 1.387(8) .
O5 Mo8 2.289(3) .
O6 Mo2 2.269(3) 5_666
O7 Mo2 1.913(3) 5_666
Mo8 O11 1.710(4) .
Mo8 O10 1.711(4) .
Mo8 O9 1.924(3) .
Mo8 O14 2.298(5) 5_666
C8 C9 1.381(7) .
C9 C10 1.382(7) .
C10 C11 1.380(8) .
C11 C12 1.372(7) .
O14 O14' 1.427(7) .
O14 Mo2 2.285(5) 5_666
O14 Mo8 2.298(5) 5_666

loop_
_platon_squeeze_void_nr
_platon_squeeze_void_average_x
_platon_squeeze_void_average_y
_platon_squeeze_void_average_z
_platon_squeeze_void_volume
_platon_squeeze_void_count_electrons
_platon_squeeze_void_content
1 0.500 0.194 0.250 269 90 ' '
2 1.000 0.306 0.750 268 89 ' '
3 0.437 0.114 -0.010 4 1 ' '
4 0.563 0.113 0.510 5 1 ' '
5 0.063 0.386 0.010 6 2 ' '
6 0.937 0.386 0.490 5 1 ' '
7 0.000 0.694 0.250 269 90 ' '
8 0.500 0.806 0.750 268 89 ' '
9 0.937 0.614 -0.010 4 1 ' '
10 0.063 0.613 0.510 5 1 ' '
11 0.563 0.886 0.010 6 2 ' '
12 0.437 0.886 0.490 5 1 ' '
